data_7021640
loop_
_publ_author_name
'Anselmi, Martina'
'Bonuccelli, Veronica'
'Funaioli, Tiziana'
'Leoni, Piero'
'Marchetti, Fabio'
'Marchetti, Lorella'
'Mohapatra, Swagat Kumar'
'Pasquali, Marco'

_publ_section_title
;
 Synthesis and electrochemical characterization of hexanuclear platinum
 bis-pseudohalides.
;
_journal_issue 30
_journal_name_full 'Dalton transactions (Cambridge, England : 2003)'
_journal_page_first 10855
_journal_page_last 10866
_journal_paper_doi 10.1039/c3dt50714a
_journal_volume 42
_journal_year 2013
_chemical_formula_moiety 'C38 H72 N2 O4 P4 Pt6 S2'
_chemical_formula_sum 'C38 H72 N2 O4 P4 Pt6 S2'
_chemical_formula_weight 1979.52
_chemical_name_systematic
;
?
;
_space_group_IT_number 19
_symmetry_cell_setting orthorhombic
_symmetry_space_group_name_Hall 'P 2ac 2ab'
_symmetry_space_group_name_H-M 'P 21 21 21'
_atom_sites_solution_hydrogens geom
_atom_sites_solution_primary direct
_atom_sites_solution_secondary difmap
_audit_creation_method SHELXL-97
_cell_angle_alpha 90.00
_cell_angle_beta 90.00
_cell_angle_gamma 90.00
_cell_formula_units_Z 4
_cell_length_a 17.091(2)
_cell_length_b 17.091(2)
_cell_length_c 17.632(4)
_cell_measurement_reflns_used 20481
_cell_measurement_temperature 100(2)
_cell_measurement_theta_max 33.175
_cell_measurement_theta_min 2.01
_cell_volume 5150.3(14)
_computing_data_collection 'marCCD (marUSA)'
_computing_data_reduction 'DENZO-SCALEPACK (Otwinoski & Minor, 1997), CCP4'
_computing_molecular_graphics 'SHELXTL  (Sheldrick, 1997)'
_computing_publication_material 'WINGX  (L. J. Farrugia, 1999)'
_computing_structure_refinement 'SHELXL-97 (Sheldrick,1997)'
_computing_structure_solution 'SIR92 (A. Altomare et al., J. Appl. Crystallogr. 1993, 26, 343-350.'
_diffrn_ambient_temperature 100(2)
_diffrn_measured_fraction_theta_full 0.993
_diffrn_measured_fraction_theta_max 0.993
_diffrn_measurement_device_type '2-dimensional detector charge coupled device'
_diffrn_measurement_method 'Phi scan - Rotation method'
_diffrn_radiation_monochromator 'double crystal monochromator Si(111)'
_diffrn_radiation_source synchrotron
_diffrn_radiation_type 'synchrotron radiation'
_diffrn_radiation_wavelength 0.70087
_diffrn_reflns_av_R_equivalents 0.1343
_diffrn_reflns_av_sigmaI/netI 0.0636
_diffrn_reflns_limit_h_max 26
_diffrn_reflns_limit_h_min -26
_diffrn_reflns_limit_k_max 26
_diffrn_reflns_limit_k_min -26
_diffrn_reflns_limit_l_max 27
_diffrn_reflns_limit_l_min -27
_diffrn_reflns_number 127106
_diffrn_reflns_theta_full 33.18
_diffrn_reflns_theta_max 33.18
_diffrn_reflns_theta_min 2.01
_diffrn_source_type 'multiple wiggler'
_exptl_absorpt_coefficient_mu 16.477
_exptl_absorpt_correction_T_max 0.0552
_exptl_absorpt_correction_T_min 0.0162
_exptl_absorpt_correction_type multi-scan
_exptl_absorpt_process_details
;
[c.f. R.H. Blessing, acta cryst. (1995), a51, 33-38]
;
_exptl_crystal_colour 'Deep red'
_exptl_crystal_density_diffrn 2.553
_exptl_crystal_density_method 'not measured'
_exptl_crystal_description 'Square bipyramid'
_exptl_crystal_F_000 3624
_exptl_crystal_size_max 0.46
_exptl_crystal_size_mid 0.43
_exptl_crystal_size_min 0.32
_refine_diff_density_max 2.671
_refine_diff_density_min -4.748
_refine_diff_density_rms 0.450
_refine_ls_abs_structure_details 'Flack H D (1983), Acta Cryst. A39, 876-881'
_refine_ls_abs_structure_Flack 0.0(2)
_refine_ls_extinction_method none
_refine_ls_goodness_of_fit_ref 1.064
_refine_ls_hydrogen_treatment constr
_refine_ls_matrix_type full
_refine_ls_number_parameters 506
_refine_ls_number_reflns 20481
_refine_ls_number_restraints 0
_refine_ls_restrained_S_all 1.064
_refine_ls_R_factor_all 0.0408
_refine_ls_R_factor_gt 0.0399
_refine_ls_shift/su_max 0.003
_refine_ls_shift/su_mean 0.000
_refine_ls_structure_factor_coef Fsqd
_refine_ls_weighting_details 'calc w=1/[\s^2^(Fo^2^)+(0.0699P)^2^+8.3732P] where P=(Fo^2^+2Fc^2^)/3'
_refine_ls_weighting_scheme calc
_refine_ls_wR_factor_gt 0.1181
_refine_ls_wR_factor_ref 0.1194
_reflns_number_gt 19769
_reflns_number_total 20481
_reflns_threshold_expression >2\s(I)
_cod_data_source_file c3dt50714a.txt
_cod_data_source_block plascn_p
_cod_depositor_comments
;
The following automatic conversions were performed:

'_symmetry_cell_setting' value 'Orthorhombic' changed to
'orthorhombic' according to
/home/saulius/struct/CIF-dictionaries/cif_core.dic dictionary named
'cif_core.dic' version 2.4.2 from 2011-04-26.

Automatic conversion script
Id: cif_fix_values 1891 2012-01-12 08:04:46Z andrius 
;
_cod_database_code 7021640

loop_
_symmetry_equiv_pos_as_xyz
'x, y, z'
'-x+1/2, -y, z+1/2'
'x+1/2, -y+1/2, -z'
'-x, y+1/2, -z+1/2'

loop_
_atom_site_label
_atom_site_type_symbol
_atom_site_fract_x
_atom_site_fract_y
_atom_site_fract_z
_atom_site_U_iso_or_equiv
_atom_site_adp_type
_atom_site_occupancy
_atom_site_symmetry_multiplicity
_atom_site_calc_flag
_atom_site_refinement_flags
Pt1 Pt 0.498327(8) 0.742806(10) 0.179585(13) 0.01722(4) Uani 1 1 d .
Pt2 Pt 0.423381(11) 0.759499(11) 0.315003(10) 0.01535(4) Uani 1 1 d .
Pt3 Pt 0.577815(11) 0.742079(11) 0.313048(10) 0.01558(4) Uani 1 1 d .
Pt4 Pt 0.493829(12) 0.673663(10) 0.435893(10) 0.01547(4) Uani 1 1 d .
Pt5 Pt 0.510392(12) 0.828495(10) 0.435404(10) 0.01538(4) Uani 1 1 d .
Pt6 Pt 0.502585(9) 0.750735(6) 0.570502(13) 0.01749(5) Uani 1 1 d .
C1 C 0.3390(4) 0.7724(3) 0.3790(3) 0.0220(9) Uani 1 1 d .
O1 O 0.2868(3) 0.7808(3) 0.4191(3) 0.0322(10) Uani 1 1 d .
C2 C 0.6650(3) 0.7326(3) 0.3747(3) 0.0208(9) Uani 1 1 d .
O2 O 0.7185(3) 0.7247(3) 0.4129(3) 0.0311(10) Uani 1 1 d .
C3 C 0.4866(4) 0.5873(3) 0.3722(3) 0.0222(10) Uani 1 1 d .
O3 O 0.4829(3) 0.5341(3) 0.3336(3) 0.0288(9) Uani 1 1 d .
C4 C 0.5217(4) 0.9144(3) 0.3722(3) 0.0240(10) Uani 1 1 d .
O4 O 0.5283(4) 0.9681(3) 0.3338(3) 0.0331(11) Uani 1 1 d .
S1 S 0.48056(9) 0.72791(12) 0.04842(7) 0.0357(3) Uani 1 1 d .
C5 C 0.5567(5) 0.7651(5) 0.0033(4) 0.0445(15) Uani 1 1 d .
N1 N 0.6075(5) 0.7907(6) -0.0342(4) 0.068(3) Uani 1 1 d .
S2 S 0.51559(15) 0.76769(12) 0.70178(8) 0.0520(5) Uani 1 1 d .
C6 C 0.4823(5) 0.6942(4) 0.7517(3) 0.0398(14) Uani 1 1 d .
N2 N 0.4584(7) 0.6453(5) 0.7920(4) 0.079(3) Uani 1 1 d .
P1 P 0.36682(9) 0.75478(8) 0.20026(8) 0.0175(2) Uani 1 1 d .
C7 C 0.3008(3) 0.6685(3) 0.1833(3) 0.0211(9) Uani 1 1 d .
C8 C 0.3333(4) 0.6016(3) 0.2333(3) 0.0312(11) Uani 1 1 d .
H8A H 0.3316 0.6174 0.2867 0.047 Uiso 1 1 calc R
H8B H 0.3875 0.5905 0.2188 0.047 Uiso 1 1 calc R
H8C H 0.3014 0.5546 0.2262 0.047 Uiso 1 1 calc R
C9 C 0.2164(3) 0.6847(4) 0.2083(3) 0.0304(10) Uani 1 1 d .
H9A H 0.2160 0.7012 0.2615 0.046 Uiso 1 1 calc R
H9B H 0.1851 0.6370 0.2027 0.046 Uiso 1 1 calc R
H9C H 0.1941 0.7263 0.1767 0.046 Uiso 1 1 calc R
C10 C 0.3040(4) 0.6434(4) 0.1012(3) 0.0318(12) Uani 1 1 d .
H10A H 0.3585 0.6334 0.0867 0.048 Uiso 1 1 calc R
H10B H 0.2825 0.6851 0.0691 0.048 Uiso 1 1 calc R
H10C H 0.2732 0.5956 0.0944 0.048 Uiso 1 1 calc R
C11 C 0.3210(4) 0.8489(3) 0.1682(3) 0.0222(10) Uani 1 1 d .
C12 C 0.2586(4) 0.8768(4) 0.2236(3) 0.0291(11) Uani 1 1 d .
H12A H 0.2155 0.8390 0.2248 0.044 Uiso 1 1 calc R
H12B H 0.2388 0.9279 0.2073 0.044 Uiso 1 1 calc R
H12C H 0.2814 0.8814 0.2744 0.044 Uiso 1 1 calc R
C13 C 0.3874(3) 0.9087(3) 0.1683(3) 0.0277(10) Uani 1 1 d .
H13A H 0.4285 0.8917 0.1332 0.041 Uiso 1 1 calc R
H13B H 0.4091 0.9130 0.2196 0.041 Uiso 1 1 calc R
H13C H 0.3671 0.9597 0.1522 0.041 Uiso 1 1 calc R
C14 C 0.2883(4) 0.8424(4) 0.0881(3) 0.0290(11) Uani 1 1 d .
H14A H 0.2455 0.8042 0.0874 0.044 Uiso 1 1 calc R
H14B H 0.3298 0.8252 0.0535 0.044 Uiso 1 1 calc R
H14C H 0.2686 0.8935 0.0718 0.044 Uiso 1 1 calc R
P2 P 0.63107(8) 0.73846(8) 0.19627(8) 0.0174(2) Uani 1 1 d .
C15 C 0.6834(4) 0.6448(4) 0.1745(3) 0.0250(11) Uani 1 1 d .
C16 C 0.6934(4) 0.6336(4) 0.0900(4) 0.0348(14) Uani 1 1 d .
H16A H 0.7258 0.6759 0.0696 0.052 Uiso 1 1 calc R
H16B H 0.6420 0.6344 0.0654 0.052 Uiso 1 1 calc R
H16C H 0.7188 0.5832 0.0803 0.052 Uiso 1 1 calc R
C17 C 0.7624(5) 0.6419(5) 0.2142(4) 0.0428(18) Uani 1 1 d .
H17A H 0.7550 0.6494 0.2688 0.064 Uiso 1 1 calc R
H17B H 0.7960 0.6836 0.1943 0.064 Uiso 1 1 calc R
H17C H 0.7870 0.5910 0.2050 0.064 Uiso 1 1 calc R
C18 C 0.6323(5) 0.5797(3) 0.2056(5) 0.0467(19) Uani 1 1 d .
H18A H 0.6254 0.5869 0.2603 0.070 Uiso 1 1 calc R
H18B H 0.6573 0.5291 0.1959 0.070 Uiso 1 1 calc R
H18C H 0.5811 0.5811 0.1805 0.070 Uiso 1 1 calc R
C19 C 0.6930(4) 0.8277(3) 0.1750(3) 0.0232(10) Uani 1 1 d .
C20 C 0.7417(4) 0.8198(4) 0.1034(4) 0.0400(15) Uani 1 1 d .
H20A H 0.7075 0.8070 0.0605 0.060 Uiso 1 1 calc R
H20B H 0.7803 0.7779 0.1101 0.060 Uiso 1 1 calc R
H20C H 0.7688 0.8692 0.0933 0.060 Uiso 1 1 calc R
C21 C 0.7447(4) 0.8480(4) 0.2424(3) 0.0367(13) Uani 1 1 d .
H21A H 0.7122 0.8537 0.2879 0.055 Uiso 1 1 calc R
H21B H 0.7722 0.8972 0.2324 0.055 Uiso 1 1 calc R
H21C H 0.7829 0.8061 0.2505 0.055 Uiso 1 1 calc R
C22 C 0.6339(4) 0.8947(3) 0.1636(3) 0.0339(12) Uani 1 1 d .
H22A H 0.6002 0.8828 0.1202 0.051 Uiso 1 1 calc R
H22B H 0.6621 0.9436 0.1542 0.051 Uiso 1 1 calc R
H22C H 0.6017 0.9002 0.2094 0.051 Uiso 1 1 calc R
P3 P 0.49027(8) 0.61854(8) 0.55203(8) 0.0165(2) Uani 1 1 d .
C23 C 0.3951(3) 0.5689(3) 0.5724(3) 0.0191(8) Uani 1 1 d .
C24 C 0.3953(5) 0.5255(4) 0.6489(4) 0.0315(13) Uani 1 1 d .
H24A H 0.4100 0.5619 0.6894 0.047 Uiso 1 1 calc R
H24B H 0.4331 0.4824 0.6470 0.047 Uiso 1 1 calc R
H24C H 0.3430 0.5045 0.6590 0.047 Uiso 1 1 calc R
C25 C 0.3340(4) 0.6358(4) 0.5755(4) 0.0290(12) Uani 1 1 d .
H25A H 0.3482 0.6727 0.6159 0.044 Uiso 1 1 calc R
H25B H 0.2821 0.6139 0.5859 0.044 Uiso 1 1 calc R
H25C H 0.3331 0.6633 0.5267 0.044 Uiso 1 1 calc R
C26 C 0.3718(4) 0.5122(4) 0.5099(4) 0.0284(11) Uani 1 1 d .
H26A H 0.3716 0.5396 0.4611 0.043 Uiso 1 1 calc R
H26B H 0.3194 0.4916 0.5203 0.043 Uiso 1 1 calc R
H26C H 0.4094 0.4689 0.5081 0.043 Uiso 1 1 calc R
C27 C 0.5774(4) 0.5545(4) 0.5734(3) 0.0238(10) Uani 1 1 d .
C28 C 0.5927(5) 0.5556(4) 0.6586(4) 0.0304(13) Uani 1 1 d .
H28A H 0.5481 0.5323 0.6852 0.046 Uiso 1 1 calc R
H28B H 0.5998 0.6098 0.6756 0.046 Uiso 1 1 calc R
H28C H 0.6401 0.5255 0.6698 0.046 Uiso 1 1 calc R
C29 C 0.6473(4) 0.5923(5) 0.5332(5) 0.0340(14) Uani 1 1 d .
H29A H 0.6384 0.5920 0.4783 0.051 Uiso 1 1 calc R
H29B H 0.6949 0.5627 0.5449 0.051 Uiso 1 1 calc R
H29C H 0.6534 0.6464 0.5508 0.051 Uiso 1 1 calc R
C30 C 0.5655(5) 0.4704(4) 0.5437(4) 0.0323(13) Uani 1 1 d .
H30A H 0.5561 0.4718 0.4889 0.048 Uiso 1 1 calc R
H30B H 0.5204 0.4467 0.5692 0.048 Uiso 1 1 calc R
H30C H 0.6124 0.4393 0.5542 0.048 Uiso 1 1 calc R
P4 P 0.51591(8) 0.88252(8) 0.55148(7) 0.0163(2) Uani 1 1 d .
C31 C 0.4313(4) 0.9490(4) 0.5760(3) 0.0240(10) Uani 1 1 d .
C32 C 0.4171(5) 0.9474(5) 0.6613(4) 0.0331(14) Uani 1 1 d .
H32A H 0.4626 0.9694 0.6876 0.050 Uiso 1 1 calc R
H32B H 0.4091 0.8932 0.6779 0.050 Uiso 1 1 calc R
H32C H 0.3706 0.9785 0.6734 0.050 Uiso 1 1 calc R
C33 C 0.4462(4) 1.0330(4) 0.5484(4) 0.0311(13) Uani 1 1 d .
H33A H 0.4550 1.0327 0.4935 0.047 Uiso 1 1 calc R
H33B H 0.4924 1.0542 0.5740 0.047 Uiso 1 1 calc R
H33C H 0.4006 1.0657 0.5601 0.047 Uiso 1 1 calc R
C34 C 0.3600(4) 0.9138(5) 0.5358(5) 0.0390(17) Uani 1 1 d .
H34A H 0.3685 0.9147 0.4809 0.059 Uiso 1 1 calc R
H34B H 0.3134 0.9446 0.5483 0.059 Uiso 1 1 calc R
H34C H 0.3527 0.8597 0.5527 0.059 Uiso 1 1 calc R
C35 C 0.6123(3) 0.9270(3) 0.5749(3) 0.0198(9) Uani 1 1 d .
C36 C 0.6142(4) 0.9606(4) 0.6553(4) 0.0307(12) Uani 1 1 d .
H36A H 0.5984 0.9201 0.6916 0.046 Uiso 1 1 calc R
H36B H 0.5781 1.0049 0.6587 0.046 Uiso 1 1 calc R
H36C H 0.6674 0.9782 0.6672 0.046 Uiso 1 1 calc R
C37 C 0.6724(4) 0.8589(4) 0.5705(4) 0.0268(11) Uani 1 1 d .
H37A H 0.6576 0.8179 0.6066 0.040 Uiso 1 1 calc R
H37B H 0.7246 0.8787 0.5830 0.040 Uiso 1 1 calc R
H37C H 0.6727 0.8373 0.5190 0.040 Uiso 1 1 calc R
C38 C 0.6373(4) 0.9893(4) 0.5178(3) 0.0268(11) Uani 1 1 d .
H38A H 0.6357 0.9673 0.4665 0.040 Uiso 1 1 calc R
H38B H 0.6906 1.0066 0.5294 0.040 Uiso 1 1 calc R
H38C H 0.6015 1.0340 0.5209 0.040 Uiso 1 1 calc R

loop_
_atom_site_aniso_label
_atom_site_aniso_U_11
_atom_site_aniso_U_22
_atom_site_aniso_U_33
_atom_site_aniso_U_23
_atom_site_aniso_U_13
_atom_site_aniso_U_12
Pt1 0.01829(9) 0.01936(7) 0.01402(8) -0.00053(5) 0.00048(5) 0.00032(6)
Pt2 0.01739(8) 0.01634(8) 0.01232(7) -0.00013(6) -0.00026(6) 0.00023(5)
Pt3 0.01749(8) 0.01658(8) 0.01266(7) 0.00024(5) 0.00059(6) 0.00004(5)
Pt4 0.01911(8) 0.01447(7) 0.01284(7) 0.00081(5) 0.00027(6) -0.00038(5)
Pt5 0.01944(8) 0.01435(7) 0.01236(7) -0.00016(5) -0.00010(6) -0.00038(5)
Pt6 0.02321(10) 0.01584(9) 0.01343(9) 0.00080(3) -0.00004(4) -0.00165(7)
C1 0.025(2) 0.022(2) 0.019(2) -0.0018(17) 0.0037(18) 0.0031(18)
O1 0.026(2) 0.036(2) 0.035(2) -0.0035(19) 0.0142(18) -0.0009(17)
C2 0.023(2) 0.022(2) 0.0165(19) 0.0005(17) 0.0000(17) 0.0033(19)
O2 0.0239(19) 0.036(2) 0.033(2) 0.004(2) -0.0089(17) -0.0018(17)
C3 0.030(3) 0.0164(18) 0.020(2) -0.0006(16) 0.0006(18) -0.0034(18)
O3 0.041(3) 0.0202(17) 0.026(2) -0.0043(14) -0.0020(18) 0.0008(16)
C4 0.038(3) 0.0148(19) 0.020(2) 0.0034(17) -0.002(2) -0.0048(19)
O4 0.050(3) 0.0224(19) 0.027(2) 0.0074(16) -0.002(2) -0.0023(18)
S1 0.0326(7) 0.0543(9) 0.0202(5) -0.0029(6) 0.0000(5) -0.0051(7)
C5 0.047(4) 0.057(4) 0.029(3) -0.005(3) -0.006(3) -0.012(4)
N1 0.061(5) 0.108(7) 0.036(3) 0.019(4) 0.002(3) -0.024(5)
S2 0.0994(16) 0.0382(7) 0.0186(5) 0.0008(6) -0.0008(7) -0.0186(11)
C6 0.056(4) 0.035(3) 0.028(2) 0.001(2) 0.001(3) -0.010(3)
N2 0.141(9) 0.056(5) 0.040(3) 0.005(3) 0.009(5) -0.043(5)
P1 0.0184(5) 0.0187(5) 0.0152(5) -0.0014(4) -0.0018(4) 0.0008(4)
C7 0.026(2) 0.0198(19) 0.0174(19) -0.0040(17) -0.0010(17) -0.0042(17)
C8 0.032(3) 0.023(2) 0.038(3) 0.001(2) -0.007(2) -0.0020(19)
C9 0.025(2) 0.034(3) 0.032(3) -0.001(2) 0.0036(19) -0.005(2)
C10 0.039(3) 0.036(3) 0.021(2) -0.009(2) -0.001(2) -0.009(2)
C11 0.027(2) 0.023(2) 0.016(2) 0.0029(16) 0.0014(17) 0.0020(18)
C12 0.030(3) 0.032(3) 0.026(2) -0.002(2) 0.000(2) 0.008(2)
C13 0.031(2) 0.024(2) 0.028(2) 0.0025(18) -0.003(2) -0.0049(19)
C14 0.031(3) 0.029(3) 0.027(2) 0.004(2) -0.005(2) -0.001(2)
P2 0.0181(5) 0.0178(5) 0.0163(5) 0.0006(4) 0.0017(4) 0.0004(4)
C15 0.029(3) 0.025(2) 0.021(2) -0.0043(19) -0.001(2) 0.0087(19)
C16 0.047(4) 0.032(3) 0.025(2) -0.009(2) 0.004(2) 0.008(3)
C17 0.043(4) 0.047(4) 0.039(3) -0.014(3) -0.012(3) 0.019(3)
C18 0.065(5) 0.017(2) 0.058(4) 0.005(3) 0.023(4) 0.005(3)
C19 0.031(2) 0.023(2) 0.0148(19) 0.0037(17) -0.0015(18) -0.0093(19)
C20 0.051(4) 0.037(3) 0.032(3) 0.004(2) 0.015(3) -0.014(3)
C21 0.041(3) 0.038(3) 0.031(3) 0.001(2) -0.004(2) -0.013(3)
C22 0.045(3) 0.024(2) 0.033(3) 0.005(2) 0.003(2) 0.000(2)
P3 0.0191(5) 0.0157(4) 0.0148(5) 0.0021(4) -0.0004(4) -0.0017(4)
C23 0.021(2) 0.023(2) 0.0129(18) 0.0034(16) 0.0021(16) -0.0014(16)
C24 0.041(3) 0.028(3) 0.026(3) 0.006(2) 0.007(2) -0.002(2)
C25 0.019(2) 0.034(3) 0.033(3) -0.001(2) 0.005(2) 0.003(2)
C26 0.028(3) 0.032(3) 0.026(3) -0.006(2) -0.001(2) -0.007(2)
C27 0.026(2) 0.031(2) 0.015(2) 0.0028(18) -0.0016(18) 0.003(2)
C28 0.041(3) 0.034(3) 0.017(2) 0.001(2) -0.009(2) 0.002(3)
C29 0.022(2) 0.043(3) 0.037(3) 0.012(3) 0.005(2) -0.001(2)
C30 0.036(3) 0.025(2) 0.036(3) -0.003(2) 0.000(3) 0.007(2)
P4 0.0192(5) 0.0158(5) 0.0138(5) -0.0018(4) -0.0001(4) -0.0012(4)
C31 0.027(2) 0.029(2) 0.016(2) -0.0046(18) 0.0036(18) -0.001(2)
C32 0.039(3) 0.043(3) 0.017(2) -0.003(2) 0.007(2) 0.004(3)
C33 0.034(3) 0.023(2) 0.036(3) -0.005(2) -0.001(2) 0.006(2)
C34 0.024(3) 0.051(4) 0.041(4) -0.016(3) -0.006(3) 0.005(3)
C35 0.021(2) 0.023(2) 0.015(2) -0.0038(16) 0.0004(16) 0.0008(16)
C36 0.034(3) 0.033(3) 0.026(3) -0.006(2) -0.004(2) -0.003(2)
C37 0.019(2) 0.032(3) 0.029(3) 0.001(2) -0.003(2) 0.0059(19)
C38 0.029(3) 0.029(2) 0.022(2) 0.0025(19) -0.0012(19) -0.010(2)

loop_
_atom_type_symbol
_atom_type_description
_atom_type_scat_dispersion_real
_atom_type_scat_dispersion_imag
_atom_type_scat_source
C C 0.0033 0.0016 'International Tables Vol C Tables 4.2.6.8 and 6.1.1.4'
H H 0.0000 0.0000 'International Tables Vol C Tables 4.2.6.8 and 6.1.1.4'
N N 0.0061 0.0033 'International Tables Vol C Tables 4.2.6.8 and 6.1.1.4'
O O 0.0106 0.0060 'International Tables Vol C Tables 4.2.6.8 and 6.1.1.4'
P P 0.1023 0.0942 'International Tables Vol C Tables 4.2.6.8 and 6.1.1.4'
S S 0.1246 0.1234 'International Tables Vol C Tables 4.2.6.8 and 6.1.1.4'
Pt Pt -1.7033 8.3905 'International Tables Vol C Tables 4.2.6.8 and 6.1.1.4'

loop_
_geom_angle_atom_site_label_1
_geom_angle_atom_site_label_2
_geom_angle_atom_site_label_3
_geom_angle
P1 Pt1 P2 163.11(6)
P1 Pt1 S1 92.27(5)
P2 Pt1 S1 104.56(5)
P1 Pt1 Pt3 110.72(4)
P2 Pt1 Pt3 52.63(4)
S1 Pt1 Pt3 156.61(4)
P1 Pt1 Pt2 52.31(4)
P2 Pt1 Pt2 110.90(4)
S1 Pt1 Pt2 144.52(4)
Pt3 Pt1 Pt2 58.437(14)
C1 Pt2 P1 102.65(19)
C1 Pt2 Pt3 142.96(19)
P1 Pt2 Pt3 114.36(4)
C1 Pt2 Pt1 156.39(19)
P1 Pt2 Pt1 53.74(4)
Pt3 Pt2 Pt1 60.644(8)
C1 Pt2 Pt5 84.41(19)
P1 Pt2 Pt5 155.80(4)
Pt3 Pt2 Pt5 62.431(9)
Pt1 Pt2 Pt5 116.820(14)
C1 Pt2 Pt4 86.25(18)
P1 Pt2 Pt4 146.80(4)
Pt3 Pt2 Pt4 62.154(8)
Pt1 Pt2 Pt4 113.726(14)
Pt5 Pt2 Pt4 55.650(12)
C2 Pt3 P2 102.07(18)
C2 Pt3 Pt2 143.31(17)
P2 Pt3 Pt2 114.61(4)
C2 Pt3 Pt1 155.67(17)
P2 Pt3 Pt1 53.87(4)
Pt2 Pt3 Pt1 60.919(9)
C2 Pt3 Pt4 85.59(18)
P2 Pt3 Pt4 152.54(4)
Pt2 Pt3 Pt4 62.328(8)
Pt1 Pt3 Pt4 114.100(14)
C2 Pt3 Pt5 85.80(17)
P2 Pt3 Pt5 150.17(4)
Pt2 Pt3 Pt5 62.065(7)
Pt1 Pt3 Pt5 116.738(13)
Pt4 Pt3 Pt5 55.597(12)
C3 Pt4 P3 102.41(17)
C3 Pt4 Pt5 142.64(17)
P3 Pt4 Pt5 114.92(3)
C3 Pt4 Pt6 156.32(17)
P3 Pt4 Pt6 53.92(4)
Pt5 Pt4 Pt6 61.000(8)
C3 Pt4 Pt3 84.27(18)
P3 Pt4 Pt3 151.09(4)
Pt5 Pt4 Pt3 62.349(7)
Pt6 Pt4 Pt3 115.918(13)
C3 Pt4 Pt2 85.94(18)
P3 Pt4 Pt2 151.84(4)
Pt5 Pt4 Pt2 62.053(8)
Pt6 Pt4 Pt2 115.227(14)
Pt3 Pt4 Pt2 55.518(12)
C4 Pt5 P4 102.58(18)
C4 Pt5 Pt4 143.20(18)
P4 Pt5 Pt4 114.21(4)
C4 Pt5 Pt6 156.22(18)
P4 Pt5 Pt6 53.68(4)
Pt4 Pt5 Pt6 60.535(8)
C4 Pt5 Pt2 86.23(19)
P4 Pt5 Pt2 150.58(4)
Pt4 Pt5 Pt2 62.297(7)
Pt6 Pt5 Pt2 115.038(13)
C4 Pt5 Pt3 85.03(19)
P4 Pt5 Pt3 152.02(4)
Pt4 Pt5 Pt3 62.054(8)
Pt6 Pt5 Pt3 115.262(14)
Pt2 Pt5 Pt3 55.504(12)
P4 Pt6 P3 163.40(6)
P4 Pt6 S2 90.78(6)
P3 Pt6 S2 105.72(6)
P4 Pt6 Pt4 110.76(3)
P3 Pt6 Pt4 52.65(3)
S2 Pt6 Pt4 158.05(5)
P4 Pt6 Pt5 52.29(3)
P3 Pt6 Pt5 111.11(4)
S2 Pt6 Pt5 142.82(5)
Pt4 Pt6 Pt5 58.465(14)
O1 C1 Pt2 179.6(6)
O2 C2 Pt3 178.3(6)
O3 C3 Pt4 179.3(6)
O4 C4 Pt5 179.1(6)
C5 S1 Pt1 109.4(2)
N1 C5 S1 174.6(7)
C6 S2 Pt6 113.8(2)
N2 C6 S2 174.9(6)
C11 P1 C7 112.0(3)
C11 P1 Pt2 114.89(19)
C7 P1 Pt2 115.46(19)
C11 P1 Pt1 116.0(2)
C7 P1 Pt1 119.60(19)
Pt2 P1 Pt1 73.94(4)
C10 C7 C9 111.1(5)
C10 C7 C8 108.9(5)
C9 C7 C8 107.9(5)
C10 C7 P1 110.7(4)
C9 C7 P1 112.1(4)
C8 C7 P1 105.9(4)
C7 C8 H8A 109.5
C7 C8 H8B 109.5
H8A C8 H8B 109.5
C7 C8 H8C 109.5
H8A C8 H8C 109.5
H8B C8 H8C 109.5
C7 C9 H9A 109.5
C7 C9 H9B 109.5
H9A C9 H9B 109.5
C7 C9 H9C 109.5
H9A C9 H9C 109.5
H9B C9 H9C 109.5
C7 C10 H10A 109.5
C7 C10 H10B 109.5
H10A C10 H10B 109.5
C7 C10 H10C 109.5
H10A C10 H10C 109.5
H10B C10 H10C 109.5
C12 C11 C14 111.1(5)
C12 C11 C13 108.0(5)
C14 C11 C13 108.8(5)
C12 C11 P1 111.5(4)
C14 C11 P1 111.7(4)
C13 C11 P1 105.3(4)
C11 C12 H12A 109.5
C11 C12 H12B 109.5
H12A C12 H12B 109.5
C11 C12 H12C 109.5
H12A C12 H12C 109.5
H12B C12 H12C 109.5
C11 C13 H13A 109.5
C11 C13 H13B 109.5
H13A C13 H13B 109.5
C11 C13 H13C 109.5
H13A C13 H13C 109.5
H13B C13 H13C 109.5
C11 C14 H14A 109.5
C11 C14 H14B 109.5
H14A C14 H14B 109.5
C11 C14 H14C 109.5
H14A C14 H14C 109.5
H14B C14 H14C 109.5
C15 P2 C19 112.4(3)
C15 P2 Pt3 113.8(2)
C19 P2 Pt3 112.64(19)
C15 P2 Pt1 118.3(2)
C19 P2 Pt1 120.2(2)
Pt3 P2 Pt1 73.50(4)
C16 C15 C18 109.1(6)
C16 C15 C17 110.4(6)
C18 C15 C17 108.7(6)
C16 C15 P2 111.3(4)
C18 C15 P2 106.1(4)
C17 C15 P2 110.9(5)
C15 C16 H16A 109.5
C15 C16 H16B 109.5
H16A C16 H16B 109.5
C15 C16 H16C 109.5
H16A C16 H16C 109.5
H16B C16 H16C 109.5
C15 C17 H17A 109.5
C15 C17 H17B 109.5
H17A C17 H17B 109.5
C15 C17 H17C 109.5
H17A C17 H17C 109.5
H17B C17 H17C 109.5
C15 C18 H18A 109.5
C15 C18 H18B 109.5
H18A C18 H18B 109.5
C15 C18 H18C 109.5
H18A C18 H18C 109.5
H18B C18 H18C 109.5
C20 C19 C21 110.6(6)
C20 C19 C22 108.6(5)
C21 C19 C22 108.2(5)
C20 C19 P2 113.5(4)
C21 C19 P2 110.7(4)
C22 C19 P2 104.9(4)
C19 C20 H20A 109.5
C19 C20 H20B 109.5
H20A C20 H20B 109.5
C19 C20 H20C 109.5
H20A C20 H20C 109.5
H20B C20 H20C 109.5
C19 C21 H21A 109.5
C19 C21 H21B 109.5
H21A C21 H21B 109.5
C19 C21 H21C 109.5
H21A C21 H21C 109.5
H21B C21 H21C 109.5
C19 C22 H22A 109.5
C19 C22 H22B 109.5
H22A C22 H22B 109.5
C19 C22 H22C 109.5
H22A C22 H22C 109.5
H22B C22 H22C 109.5
C23 P3 C27 112.7(3)
C23 P3 Pt4 112.82(17)
C27 P3 Pt4 113.75(19)
C23 P3 Pt6 120.00(19)
C27 P3 Pt6 118.1(2)
Pt4 P3 Pt6 73.43(4)
C26 C23 C24 109.2(5)
C26 C23 C25 108.6(5)
C24 C23 C25 109.0(5)
C26 C23 P3 112.2(4)
C24 C23 P3 112.7(4)
C25 C23 P3 105.0(4)
C23 C24 H24A 109.5
C23 C24 H24B 109.5
H24A C24 H24B 109.5
C23 C24 H24C 109.5
H24A C24 H24C 109.5
H24B C24 H24C 109.5
C23 C25 H25A 109.5
C23 C25 H25B 109.5
H25A C25 H25B 109.5
C23 C25 H25C 109.5
H25A C25 H25C 109.5
H25B C25 H25C 109.5
C23 C26 H26A 109.5
C23 C26 H26B 109.5
H26A C26 H26B 109.5
C23 C26 H26C 109.5
H26A C26 H26C 109.5
H26B C26 H26C 109.5
C28 C27 C29 108.5(6)
C28 C27 C30 111.6(5)
C29 C27 C30 109.8(6)
C28 C27 P3 109.0(5)
C29 C27 P3 106.2(4)
C30 C27 P3 111.6(5)
C27 C28 H28A 109.5
C27 C28 H28B 109.5
H28A C28 H28B 109.5
C27 C28 H28C 109.5
H28A C28 H28C 109.5
H28B C28 H28C 109.5
C27 C29 H29A 109.5
C27 C29 H29B 109.5
H29A C29 H29B 109.5
C27 C29 H29C 109.5
H29A C29 H29C 109.5
H29B C29 H29C 109.5
C27 C30 H30A 109.5
C27 C30 H30B 109.5
H30A C30 H30B 109.5
C27 C30 H30C 109.5
H30A C30 H30C 109.5
H30B C30 H30C 109.5
C35 P4 C31 112.4(3)
C35 P4 Pt5 114.01(18)
C31 P4 Pt5 115.04(19)
C35 P4 Pt6 117.22(19)
C31 P4 Pt6 118.8(2)
Pt5 P4 Pt6 74.03(4)
C32 C31 C34 108.8(6)
C32 C31 C33 110.9(6)
C34 C31 C33 110.6(6)
C32 C31 P4 109.6(5)
C34 C31 P4 105.5(4)
C33 C31 P4 111.3(4)
C31 C32 H32A 109.5
C31 C32 H32B 109.5
H32A C32 H32B 109.5
C31 C32 H32C 109.5
H32A C32 H32C 109.5
H32B C32 H32C 109.5
C31 C33 H33A 109.5
C31 C33 H33B 109.5
H33A C33 H33B 109.5
C31 C33 H33C 109.5
H33A C33 H33C 109.5
H33B C33 H33C 109.5
C31 C34 H34A 109.5
C31 C34 H34B 109.5
H34A C34 H34B 109.5
C31 C34 H34C 109.5
H34A C34 H34C 109.5
H34B C34 H34C 109.5
C38 C35 C36 110.1(5)
C38 C35 C37 107.7(5)
C36 C35 C37 108.2(5)
C38 C35 P4 112.7(4)
C36 C35 P4 112.2(4)
C37 C35 P4 105.6(4)
C35 C36 H36A 109.5
C35 C36 H36B 109.5
H36A C36 H36B 109.5
C35 C36 H36C 109.5
H36A C36 H36C 109.5
H36B C36 H36C 109.5
C35 C37 H37A 109.5
C35 C37 H37B 109.5
H37A C37 H37B 109.5
C35 C37 H37C 109.5
H37A C37 H37C 109.5
H37B C37 H37C 109.5
C35 C38 H38A 109.5
C35 C38 H38B 109.5
H38A C38 H38B 109.5
C35 C38 H38C 109.5
H38A C38 H38C 109.5
H38B C38 H38C 109.5

loop_
_geom_bond_atom_site_label_1
_geom_bond_atom_site_label_2
_geom_bond_distance
Pt1 P1 2.2862(15)
Pt1 P2 2.2889(15)
Pt1 S1 2.3463(14)
Pt1 Pt3 2.7172(5)
Pt1 Pt2 2.7246(5)
Pt2 C1 1.844(6)
Pt2 P1 2.2437(14)
Pt2 Pt3 2.6564(5)
Pt2 Pt5 2.8476(4)
Pt2 Pt4 2.8540(4)
Pt3 C2 1.852(6)
Pt3 P2 2.2521(14)
Pt3 Pt4 2.8494(4)
Pt3 Pt5 2.8572(4)
Pt4 C3 1.859(5)
Pt4 P3 2.2548(14)
Pt4 Pt5 2.6613(5)
Pt4 Pt6 2.7186(5)
Pt5 C4 1.854(5)
Pt5 P4 2.2472(14)
Pt5 Pt6 2.7310(5)
Pt6 P4 2.2886(14)
Pt6 P3 2.2924(13)
Pt6 S2 2.3433(15)
C1 O1 1.148(7)
C2 O2 1.143(7)
C3 O3 1.138(7)
C4 O4 1.146(7)
S1 C5 1.652(8)
C5 N1 1.176(10)
S2 C6 1.636(7)
C6 N2 1.171(9)
P1 C11 1.876(6)
P1 C7 1.881(5)
C7 C10 1.511(8)
C7 C9 1.535(8)
C7 C8 1.547(8)
C8 H8A 0.9800
C8 H8B 0.9800
C8 H8C 0.9800
C9 H9A 0.9800
C9 H9B 0.9800
C9 H9C 0.9800
C10 H10A 0.9800
C10 H10B 0.9800
C10 H10C 0.9800
C11 C12 1.523(9)
C11 C14 1.523(8)
C11 C13 1.526(8)
C12 H12A 0.9800
C12 H12B 0.9800
C12 H12C 0.9800
C13 H13A 0.9800
C13 H13B 0.9800
C13 H13C 0.9800
C14 H14A 0.9800
C14 H14B 0.9800
C14 H14C 0.9800
P2 C15 1.873(6)
P2 C19 1.894(6)
C15 C16 1.511(9)
C15 C18 1.517(10)
C15 C17 1.520(10)
C16 H16A 0.9800
C16 H16B 0.9800
C16 H16C 0.9800
C17 H17A 0.9800
C17 H17B 0.9800
C17 H17C 0.9800
C18 H18A 0.9800
C18 H18B 0.9800
C18 H18C 0.9800
C19 C20 1.518(9)
C19 C21 1.521(8)
C19 C22 1.540(9)
C20 H20A 0.9800
C20 H20B 0.9800
C20 H20C 0.9800
C21 H21A 0.9800
C21 H21B 0.9800
C21 H21C 0.9800
C22 H22A 0.9800
C22 H22B 0.9800
C22 H22C 0.9800
P3 C23 1.869(6)
P3 C27 1.886(6)
C23 C26 1.520(8)
C23 C24 1.540(8)
C23 C25 1.550(9)
C24 H24A 0.9800
C24 H24B 0.9800
C24 H24C 0.9800
C25 H25A 0.9800
C25 H25B 0.9800
C25 H25C 0.9800
C26 H26A 0.9800
C26 H26B 0.9800
C26 H26C 0.9800
C27 C28 1.524(8)
C27 C29 1.532(9)
C27 C30 1.545(9)
C28 H28A 0.9800
C28 H28B 0.9800
C28 H28C 0.9800
C29 H29A 0.9800
C29 H29B 0.9800
C29 H29C 0.9800
C30 H30A 0.9800
C30 H30B 0.9800
C30 H30C 0.9800
P4 C35 1.861(6)
P4 C31 1.890(6)
C31 C32 1.525(9)
C31 C34 1.531(10)
C31 C33 1.537(9)
C32 H32A 0.9800
C32 H32B 0.9800
C32 H32C 0.9800
C33 H33A 0.9800
C33 H33B 0.9800
C33 H33C 0.9800
C34 H34A 0.9800
C34 H34B 0.9800
C34 H34C 0.9800
C35 C38 1.526(8)
C35 C36 1.530(8)
C35 C37 1.553(8)
C36 H36A 0.9800
C36 H36B 0.9800
C36 H36C 0.9800
C37 H37A 0.9800
C37 H37B 0.9800
C37 H37C 0.9800
C38 H38A 0.9800
C38 H38B 0.9800
C38 H38C 0.9800
